data_4313691
loop_
_publ_author_name
'David T. Puerta'
'Seth M. Cohen'

_publ_section_title
;
 Examination of Novel Zinc-Binding Groups for Use in Matrix
 Metalloproteinase Inhibitors
;
_journal_name_full 'Inorganic Chemistry'
_journal_page_first 3423
_journal_page_last 3430
_journal_paper_doi 10.1021/ic026029g
_journal_volume 42
_journal_year 2003
_chemical_formula_sum 'C37 H36 B N7 O2 Zn'
_chemical_formula_weight 686.91
_chemical_name_common TpZn(3-hydroxy-1,2-dimethyl-4(1H)-pyridinone)
_chemical_name_systematic
;

  ?

;
_space_group_IT_number 14
_symmetry_cell_setting monoclinic
_symmetry_space_group_name_Hall '-P 2yn'
_symmetry_space_group_name_H-M 'P 1 21/n 1'
_atom_sites_solution_hydrogens geom
_atom_sites_solution_primary direct
_atom_sites_solution_secondary difmap
_audit_creation_method SHELXL-97
_cell_angle_alpha 90.00
_cell_angle_beta 100.944(2)
_cell_angle_gamma 90.00
_cell_formula_units_Z 4
_cell_length_a 12.2147(14)
_cell_length_b 11.0738(13)
_cell_length_c 24.646(3)
_cell_measurement_reflns_used 4087
_cell_measurement_temperature 100(2)
_cell_measurement_theta_max 23.48
_cell_measurement_theta_min 2.49
_cell_volume 3273.1(7)
_computing_cell_refinement 'Bruker SMART'
_computing_data_collection 'Bruker SMART'
_computing_data_reduction 'Bruker SAINT'
_computing_molecular_graphics 'Bruker SHELXTL'
_computing_publication_material 'Bruker SHELXTL'
_computing_structure_refinement 'SHELXL-97 (Sheldrick, 1997)'
_computing_structure_solution 'SHELXS-97 (Sheldrick, 1990)'
_diffrn_ambient_temperature 100(2)
_diffrn_measured_fraction_theta_full 0.994
_diffrn_measured_fraction_theta_max 0.994
_diffrn_measurement_device_type 'CCD area detector'
_diffrn_measurement_method 'phi and omega scans'
_diffrn_radiation_monochromator graphite
_diffrn_radiation_source 'fine-focus sealed tube'
_diffrn_radiation_type MoK\a
_diffrn_radiation_wavelength 0.71073
_diffrn_reflns_av_R_equivalents 0.0487
_diffrn_reflns_av_sigmaI/netI 0.0536
_diffrn_reflns_limit_h_max 15
_diffrn_reflns_limit_h_min -15
_diffrn_reflns_limit_k_max 14
_diffrn_reflns_limit_k_min -14
_diffrn_reflns_limit_l_max 31
_diffrn_reflns_limit_l_min -31
_diffrn_reflns_number 27739
_diffrn_reflns_theta_full 27.54
_diffrn_reflns_theta_max 27.54
_diffrn_reflns_theta_min 1.68
_exptl_absorpt_coefficient_mu 0.796
_exptl_absorpt_correction_type none
_exptl_crystal_colour colorless
_exptl_crystal_density_diffrn 1.394
_exptl_crystal_density_meas 0
_exptl_crystal_density_method 'not measured'
_exptl_crystal_description rod
_exptl_crystal_F_000 1432
_exptl_crystal_size_max 0.17
_exptl_crystal_size_mid 0.10
_exptl_crystal_size_min 0.02
_refine_diff_density_max 0.408
_refine_diff_density_min -0.426
_refine_diff_density_rms 0.067
_refine_ls_extinction_method none
_refine_ls_goodness_of_fit_ref 1.009
_refine_ls_hydrogen_treatment mixed
_refine_ls_matrix_type full
_refine_ls_number_parameters 442
_refine_ls_number_reflns 7497
_refine_ls_number_restraints 0
_refine_ls_restrained_S_all 1.009
_refine_ls_R_factor_all 0.0617
_refine_ls_R_factor_gt 0.0410
_refine_ls_shift/su_max 0.671
_refine_ls_shift/su_mean 0.050
_refine_ls_structure_factor_coef Fsqd
_refine_ls_weighting_details 'calc w=1/[\s^2^(Fo^2^)+(0.0384P)^2^+1.4355P] where P=(Fo^2^+2Fc^2^)/3'
_refine_ls_weighting_scheme calc
_refine_ls_wR_factor_gt 0.0847
_refine_ls_wR_factor_ref 0.0920
_reflns_number_gt 5819
_reflns_number_total 7497
_reflns_threshold_expression >2sigma(I)
_cod_data_source_file ic026029g_3.cif
_cod_data_source_block '[Zn(hydrotris()]'
_cod_depositor_comments
;
The following automatic conversions were performed:

'_symmetry_cell_setting' value 'Monoclinic' changed to 'monoclinic'
according to the built-in table from CIF Core dictionary named
'cif_core.dic' version 2.4.1 from 2010-06-29.

Automatic conversion script
Id: cif_fix_values 1646 2011-03-28 12:23:43Z adriana 
;
_cod_original_cell_volume 3273.0(7)
_cod_database_code 4313691

loop_
_symmetry_equiv_pos_as_xyz
'x, y, z'
'-x+1/2, y+1/2, -z+1/2'
'-x, -y, -z'
'x-1/2, -y-1/2, z-1/2'

loop_
_atom_site_label
_atom_site_type_symbol
_atom_site_fract_x
_atom_site_fract_y
_atom_site_fract_z
_atom_site_U_iso_or_equiv
_atom_site_adp_type
_atom_site_occupancy
_atom_site_symmetry_multiplicity
_atom_site_calc_flag
_atom_site_refinement_flags
_atom_site_disorder_assembly
_atom_site_disorder_group
Zn1 Zn 0.75608(2) 0.30750(2) 0.598702(10) 0.01617(8) Uani 1 1 d . . .
O2 O 0.63488(12) 0.18645(13) 0.56524(6) 0.0209(3) Uani 1 1 d . . .
N6 N 0.79776(14) 0.36217(15) 0.52379(7) 0.0168(4) Uani 1 1 d . . .
O1 O 0.78869(12) 0.18590(13) 0.65761(6) 0.0206(3) Uani 1 1 d . . .
C6 C 0.53830(18) 0.29577(19) 0.66907(9) 0.0187(4) Uani 1 1 d . . .
H6 H 0.6165 0.2846 0.6731 0.022 Uiso 1 1 calc R . .
N4 N 0.90526(14) 0.40911(15) 0.63505(7) 0.0168(4) Uani 1 1 d . . .
N5 N 0.82745(14) 0.48176(15) 0.52199(7) 0.0157(4) Uani 1 1 d . . .
C24 C 0.80963(16) 0.31379(19) 0.47528(8) 0.0166(4) Uani 1 1 d . . .
N1 N 0.68975(14) 0.55369(15) 0.57760(7) 0.0165(4) Uani 1 1 d . . .
C20 C 1.03290(17) 0.18277(19) 0.66093(9) 0.0197(5) Uani 1 1 d . . .
H20 H 1.0013 0.1937 0.6229 0.024 Uiso 1 1 calc R . .
N3 N 0.89379(14) 0.52933(15) 0.62244(7) 0.0164(4) Uani 1 1 d . . .
N2 N 0.65915(14) 0.45954(15) 0.60795(7) 0.0165(4) Uani 1 1 d . . .
C19 C 1.07434(18) 0.0710(2) 0.67926(10) 0.0235(5) Uani 1 1 d . . .
H19 H 1.0715 0.0058 0.6540 0.028 Uiso 1 1 calc R . .
C25 C 0.78867(17) 0.18523(19) 0.46240(9) 0.0185(4) Uani 1 1 d . . .
C31 C 0.72320(17) 0.09097(18) 0.64677(9) 0.0186(4) Uani 1 1 d . . .
C7 C 0.47746(19) 0.2196(2) 0.69679(9) 0.0219(5) Uani 1 1 d . . .
H7 H 0.5139 0.1561 0.7191 0.026 Uiso 1 1 calc R . .
C5 C 0.48654(17) 0.38805(19) 0.63554(8) 0.0169(4) Uani 1 1 d . . .
C11 C 0.98348(19) 0.72825(19) 0.65180(9) 0.0230(5) Uani 1 1 d . . .
H11A H 0.9991 0.7493 0.6154 0.035 Uiso 1 1 calc R . .
H11B H 1.0446 0.7567 0.6806 0.035 Uiso 1 1 calc R . .
H11C H 0.9137 0.7666 0.6567 0.035 Uiso 1 1 calc R . .
C4 C 0.54886(17) 0.47072(18) 0.60553(8) 0.0164(4) Uani 1 1 d . . .
C15 C 1.03654(17) 0.27982(19) 0.69716(9) 0.0172(4) Uani 1 1 d . . .
C12 C 0.97290(17) 0.59413(19) 0.65600(9) 0.0178(4) Uani 1 1 d . . .
C14 C 0.99336(17) 0.39904(19) 0.67644(8) 0.0154(4) Uani 1 1 d . . .
C22 C 0.85739(17) 0.50678(19) 0.47324(9) 0.0173(4) Uani 1 1 d . . .
C23 C 0.84588(17) 0.40237(19) 0.44227(9) 0.0183(4) Uani 1 1 d . . .
H23 H 0.8597 0.3925 0.4059 0.022 Uiso 1 1 calc R . .
C2 C 0.59926(17) 0.61880(18) 0.55462(9) 0.0177(4) Uani 1 1 d . . .
C26 C 0.73741(19) 0.1521(2) 0.40921(9) 0.0238(5) Uani 1 1 d . . .
H26 H 0.7168 0.2126 0.3818 0.029 Uiso 1 1 calc R . .
C13 C 1.03729(18) 0.51381(19) 0.69112(9) 0.0188(5) Uani 1 1 d . . .
H13 H 1.0990 0.5326 0.7196 0.023 Uiso 1 1 calc R . .
C30 C 0.81969(19) 0.0955(2) 0.50155(9) 0.0236(5) Uani 1 1 d . . .
H30 H 0.8556 0.1165 0.5380 0.028 Uiso 1 1 calc R . .
C37 C 0.63935(18) 0.09373(19) 0.59695(9) 0.0194(5) Uani 1 1 d . . .
C9 C 0.31124(19) 0.3285(2) 0.65922(9) 0.0243(5) Uani 1 1 d . . .
H9 H 0.2333 0.3407 0.6561 0.029 Uiso 1 1 calc R . .
C1 C 0.60479(19) 0.71928(19) 0.51500(9) 0.0235(5) Uani 1 1 d . . .
H1A H 0.6531 0.7835 0.5336 0.035 Uiso 1 1 calc R . .
H1B H 0.5297 0.7515 0.5018 0.035 Uiso 1 1 calc R . .
H1C H 0.6352 0.6890 0.4836 0.035 Uiso 1 1 calc R . .
C8 C 0.36360(19) 0.2361(2) 0.69204(9) 0.0243(5) Uani 1 1 d . . .
H8 H 0.3218 0.1843 0.7111 0.029 Uiso 1 1 calc R . .
C3 C 0.50813(18) 0.56956(18) 0.57226(9) 0.0189(5) Uani 1 1 d . . .
H3 H 0.4332 0.5971 0.5636 0.023 Uiso 1 1 calc R . .
C21 C 0.89708(18) 0.62901(19) 0.45937(9) 0.0197(5) Uani 1 1 d . . .
H21A H 0.8349 0.6864 0.4550 0.029 Uiso 1 1 calc R . .
H21B H 0.9255 0.6243 0.4248 0.029 Uiso 1 1 calc R . .
H21C H 0.9567 0.6563 0.4892 0.029 Uiso 1 1 calc R . .
N7 N 0.65967(16) -0.10394(16) 0.66844(8) 0.0233(4) Uani 1 1 d . . .
C16 C 1.08503(18) 0.2623(2) 0.75250(9) 0.0226(5) Uani 1 1 d . . .
H16 H 1.0902 0.3279 0.7777 0.027 Uiso 1 1 calc R . .
C32 C 0.73243(18) -0.00765(19) 0.68165(9) 0.0203(5) Uani 1 1 d . . .
C10 C 0.37159(18) 0.4030(2) 0.63095(9) 0.0215(5) Uani 1 1 d . . .
H10 H 0.3345 0.4653 0.6081 0.026 Uiso 1 1 calc R . .
C35 C 0.5793(2) -0.1007(2) 0.62285(10) 0.0259(5) Uani 1 1 d . . .
H35 H 0.5296 -0.1673 0.6153 0.031 Uiso 1 1 calc R . .
C36 C 0.56640(19) -0.0056(2) 0.58716(10) 0.0243(5) Uani 1 1 d . . .
H36 H 0.5081 -0.0063 0.5556 0.029 Uiso 1 1 calc R . .
C18 C 1.12009(19) 0.0543(2) 0.73469(10) 0.0271(5) Uani 1 1 d . . .
H18 H 1.1475 -0.0228 0.7476 0.033 Uiso 1 1 calc R . .
C33 C 0.8172(2) -0.0122(2) 0.73383(9) 0.0266(5) Uani 1 1 d . . .
H33A H 0.8629 0.0611 0.7370 0.040 Uiso 1 1 calc R . .
H33B H 0.8650 -0.0831 0.7333 0.040 Uiso 1 1 calc R . .
H33C H 0.7794 -0.0176 0.7654 0.040 Uiso 1 1 calc R . .
C28 C 0.7463(2) -0.0567(2) 0.43513(10) 0.0293(6) Uani 1 1 d . . .
H28 H 0.7314 -0.1392 0.4261 0.035 Uiso 1 1 calc R . .
C29 C 0.7985(2) -0.0248(2) 0.48787(10) 0.0293(6) Uani 1 1 d . . .
H29 H 0.8201 -0.0857 0.5150 0.035 Uiso 1 1 calc R . .
C17 C 1.1257(2) 0.1497(2) 0.77100(10) 0.0283(5) Uani 1 1 d . . .
H17 H 1.1577 0.1384 0.8089 0.034 Uiso 1 1 calc R . .
C27 C 0.7159(2) 0.0315(2) 0.39565(10) 0.0282(5) Uani 1 1 d . . .
H27 H 0.6803 0.0098 0.3593 0.034 Uiso 1 1 calc R . .
C34 C 0.6730(2) -0.2132(2) 0.70310(11) 0.0335(6) Uani 1 1 d . . .
H34A H 0.6151 -0.2719 0.6881 0.050 Uiso 1 1 calc R . .
H34B H 0.6662 -0.1918 0.7409 0.050 Uiso 1 1 calc R . .
H34C H 0.7466 -0.2486 0.7034 0.050 Uiso 1 1 calc R . .
B1 B 0.8117(2) 0.5673(2) 0.56953(10) 0.0174(5) Uani 1 1 d . . .
H37 H 0.8263(16) 0.6638(17) 0.5575(8) 0.007(5) Uiso 1 1 d . . .

loop_
_atom_site_aniso_label
_atom_site_aniso_U_11
_atom_site_aniso_U_22
_atom_site_aniso_U_33
_atom_site_aniso_U_23
_atom_site_aniso_U_13
_atom_site_aniso_U_12
Zn1 0.01771(13) 0.01363(12) 0.01721(13) 0.00260(10) 0.00339(9) -0.00056(10)
O2 0.0224(8) 0.0181(7) 0.0217(8) 0.0025(6) 0.0031(6) -0.0015(6)
N6 0.0189(9) 0.0141(9) 0.0170(9) 0.0011(7) 0.0024(7) -0.0012(7)
O1 0.0194(8) 0.0170(7) 0.0243(8) 0.0055(6) 0.0016(6) -0.0029(6)
C6 0.0176(11) 0.0201(11) 0.0186(11) -0.0017(9) 0.0044(8) -0.0007(9)
N4 0.0187(9) 0.0146(9) 0.0175(9) 0.0030(7) 0.0043(7) -0.0011(7)
N5 0.0174(9) 0.0131(8) 0.0166(9) 0.0009(7) 0.0034(7) -0.0014(7)
C24 0.0150(10) 0.0175(10) 0.0161(10) 0.0013(9) 0.0002(8) 0.0036(9)
N1 0.0205(9) 0.0131(8) 0.0160(9) 0.0008(7) 0.0040(7) 0.0007(7)
C20 0.0181(11) 0.0228(11) 0.0186(11) 0.0023(9) 0.0045(8) -0.0013(9)
N3 0.0187(9) 0.0132(8) 0.0173(9) 0.0017(7) 0.0036(7) -0.0015(7)
N2 0.0173(9) 0.0145(9) 0.0183(9) 0.0022(7) 0.0047(7) -0.0021(7)
C19 0.0231(12) 0.0190(11) 0.0293(13) 0.0003(10) 0.0074(10) -0.0006(9)
C25 0.0173(11) 0.0179(10) 0.0207(11) 0.0000(9) 0.0043(8) 0.0012(9)
C31 0.0181(11) 0.0152(10) 0.0239(12) 0.0000(9) 0.0072(9) 0.0010(9)
C7 0.0278(12) 0.0216(11) 0.0169(11) -0.0016(9) 0.0053(9) -0.0033(9)
C5 0.0176(11) 0.0193(11) 0.0135(11) -0.0053(8) 0.0024(8) -0.0023(9)
C11 0.0289(13) 0.0174(11) 0.0231(12) -0.0018(9) 0.0058(10) -0.0025(9)
C4 0.0196(11) 0.0154(10) 0.0139(10) -0.0038(8) 0.0022(8) -0.0010(8)
C15 0.0131(10) 0.0205(11) 0.0184(11) 0.0039(9) 0.0041(8) -0.0006(8)
C12 0.0197(11) 0.0178(11) 0.0173(11) -0.0028(9) 0.0072(8) -0.0017(9)
C14 0.0167(10) 0.0181(10) 0.0127(10) 0.0008(8) 0.0058(8) -0.0005(8)
C22 0.0144(10) 0.0203(11) 0.0168(11) 0.0055(9) 0.0020(8) 0.0033(8)
C23 0.0184(11) 0.0212(11) 0.0152(11) 0.0016(9) 0.0030(8) 0.0022(9)
C2 0.0213(11) 0.0148(10) 0.0159(11) -0.0023(8) 0.0003(8) 0.0002(9)
C26 0.0296(13) 0.0207(11) 0.0200(12) 0.0017(9) 0.0019(9) 0.0026(10)
C13 0.0186(11) 0.0212(11) 0.0157(11) -0.0020(9) 0.0013(8) -0.0027(9)
C30 0.0276(12) 0.0223(12) 0.0196(12) -0.0001(9) 0.0013(9) 0.0006(10)
C37 0.0213(11) 0.0199(11) 0.0190(11) 0.0001(9) 0.0093(9) 0.0008(9)
C9 0.0167(11) 0.0348(14) 0.0221(12) -0.0083(10) 0.0053(9) -0.0047(10)
C1 0.0262(12) 0.0206(11) 0.0234(12) 0.0046(9) 0.0036(9) 0.0038(9)
C8 0.0275(13) 0.0269(12) 0.0198(12) -0.0036(10) 0.0077(9) -0.0117(10)
C3 0.0196(11) 0.0173(11) 0.0191(11) -0.0003(9) 0.0020(9) 0.0024(9)
C21 0.0213(11) 0.0190(11) 0.0197(11) 0.0062(9) 0.0063(9) -0.0002(9)
N7 0.0281(11) 0.0160(9) 0.0286(11) 0.0041(8) 0.0128(8) -0.0008(8)
C16 0.0231(12) 0.0257(12) 0.0181(12) -0.0005(10) 0.0021(9) -0.0013(10)
C32 0.0190(11) 0.0196(11) 0.0244(12) 0.0025(9) 0.0092(9) 0.0009(9)
C10 0.0217(12) 0.0229(12) 0.0192(12) -0.0046(9) 0.0023(9) 0.0008(9)
C35 0.0286(13) 0.0197(11) 0.0316(14) -0.0041(10) 0.0117(10) -0.0070(10)
C36 0.0262(13) 0.0213(11) 0.0257(13) -0.0018(10) 0.0061(10) -0.0041(10)
C18 0.0238(12) 0.0244(12) 0.0321(14) 0.0097(10) 0.0023(10) 0.0014(10)
C33 0.0296(13) 0.0250(12) 0.0256(13) 0.0080(10) 0.0064(10) 0.0028(10)
C28 0.0353(14) 0.0172(11) 0.0351(15) -0.0056(10) 0.0062(11) -0.0005(10)
C29 0.0383(15) 0.0196(12) 0.0289(14) 0.0049(10) 0.0036(11) 0.0051(10)
C17 0.0302(13) 0.0308(13) 0.0212(12) 0.0075(10) -0.0019(10) 0.0006(11)
C27 0.0325(14) 0.0244(12) 0.0259(13) -0.0071(10) 0.0008(10) -0.0001(10)
C34 0.0380(15) 0.0215(13) 0.0447(16) 0.0117(11) 0.0177(12) -0.0001(11)
B1 0.0205(12) 0.0136(11) 0.0176(12) 0.0029(10) 0.0025(9) -0.0011(10)

loop_
_atom_type_symbol
_atom_type_description
_atom_type_scat_dispersion_real
_atom_type_scat_dispersion_imag
_atom_type_scat_source
C C 0.0033 0.0016 'International Tables Vol C Tables 4.2.6.8 and 6.1.1.4'
H H 0.0000 0.0000 'International Tables Vol C Tables 4.2.6.8 and 6.1.1.4'
B B 0.0013 0.0007 'International Tables Vol C Tables 4.2.6.8 and 6.1.1.4'
N N 0.0061 0.0033 'International Tables Vol C Tables 4.2.6.8 and 6.1.1.4'
O O 0.0106 0.0060 'International Tables Vol C Tables 4.2.6.8 and 6.1.1.4'
Zn Zn 0.2839 1.4301 'International Tables Vol C Tables 4.2.6.8 and 6.1.1.4'

loop_
_geom_angle_atom_site_label_1
_geom_angle_atom_site_label_2
_geom_angle_atom_site_label_3
_geom_angle
_geom_angle_site_symmetry_1
_geom_angle_site_symmetry_3
_geom_angle_publ_flag
O1 Zn1 O2 83.04(6) . . ?
O1 Zn1 N2 120.65(6) . . ?
O2 Zn1 N2 100.91(6) . . ?
O1 Zn1 N6 143.13(7) . . ?
O2 Zn1 N6 96.44(6) . . ?
N2 Zn1 N6 95.76(7) . . ?
O1 Zn1 N4 90.78(6) . . ?
O2 Zn1 N4 169.81(6) . . ?
N2 Zn1 N4 89.20(7) . . ?
N6 Zn1 N4 83.64(7) . . ?
C37 O2 Zn1 109.48(13) . . ?
C24 N6 N5 106.36(16) . . ?
C24 N6 Zn1 138.98(15) . . ?
N5 N6 Zn1 114.59(12) . . ?
C31 O1 Zn1 111.52(13) . . ?
C7 C6 C5 121.0(2) . . ?
C14 N4 N3 106.66(16) . . ?
C14 N4 Zn1 139.17(14) . . ?
N3 N4 Zn1 111.52(12) . . ?
C22 N5 N6 110.12(16) . . ?
C22 N5 B1 129.95(17) . . ?
N6 N5 B1 119.59(16) . . ?
N6 C24 C23 109.73(19) . . ?
N6 C24 C25 122.33(19) . . ?
C23 C24 C25 127.92(19) . . ?
C2 N1 N2 110.33(17) . . ?
C2 N1 B1 128.70(17) . . ?
N2 N1 B1 120.76(16) . . ?
C19 C20 C15 121.1(2) . . ?
C12 N3 N4 110.30(17) . . ?
C12 N3 B1 130.20(18) . . ?
N4 N3 B1 118.61(17) . . ?
C4 N2 N1 106.25(16) . . ?
C4 N2 Zn1 130.69(14) . . ?
N1 N2 Zn1 109.41(12) . . ?
C20 C19 C18 119.7(2) . . ?
C30 C25 C26 118.8(2) . . ?
C30 C25 C24 122.0(2) . . ?
C26 C25 C24 119.19(19) . . ?
O1 C31 C32 122.0(2) . . ?
O1 C31 C37 117.49(19) . . ?
C32 C31 C37 120.5(2) . . ?
C8 C7 C6 120.1(2) . . ?
C6 C5 C10 118.2(2) . . ?
C6 C5 C4 122.33(19) . . ?
C10 C5 C4 119.46(19) . . ?
N2 C4 C3 109.86(18) . . ?
N2 C4 C5 121.94(18) . . ?
C3 C4 C5 128.19(19) . . ?
C20 C15 C16 118.4(2) . . ?
C20 C15 C14 120.18(19) . . ?
C16 C15 C14 121.4(2) . . ?
N3 C12 C13 107.33(19) . . ?
N3 C12 C11 123.06(19) . . ?
C13 C12 C11 129.6(2) . . ?
N4 C14 C13 109.53(18) . . ?
N4 C14 C15 121.36(18) . . ?
C13 C14 C15 128.91(19) . . ?
N5 C22 C23 107.73(18) . . ?
N5 C22 C21 122.85(19) . . ?
C23 C22 C21 129.41(19) . . ?
C22 C23 C24 106.05(19) . . ?
N1 C2 C3 107.54(18) . . ?
N1 C2 C1 122.54(19) . . ?
C3 C2 C1 129.8(2) . . ?
C27 C26 C25 120.7(2) . . ?
C12 C13 C14 106.16(19) . . ?
C29 C30 C25 120.4(2) . . ?
O2 C37 C36 124.6(2) . . ?
O2 C37 C31 118.42(19) . . ?
C36 C37 C31 117.0(2) . . ?
C10 C9 C8 120.4(2) . . ?
C9 C8 C7 119.5(2) . . ?
C2 C3 C4 105.94(19) . . ?
C35 N7 C32 120.63(19) . . ?
C35 N7 C34 119.3(2) . . ?
C32 N7 C34 120.0(2) . . ?
C17 C16 C15 120.4(2) . . ?
C31 C32 N7 119.3(2) . . ?
C31 C32 C33 121.7(2) . . ?
N7 C32 C33 119.06(19) . . ?
C9 C10 C5 120.9(2) . . ?
N7 C35 C36 122.4(2) . . ?
C35 C36 C37 120.1(2) . . ?
C17 C18 C19 119.9(2) . . ?
C27 C28 C29 119.9(2) . . ?
C28 C29 C30 120.4(2) . . ?
C18 C17 C16 120.3(2) . . ?
C28 C27 C26 119.8(2) . . ?
N3 B1 N5 108.57(17) . . ?
N3 B1 N1 110.57(17) . . ?
N5 B1 N1 107.37(17) . . ?

loop_
_geom_bond_atom_site_label_1
_geom_bond_atom_site_label_2
_geom_bond_distance
_geom_bond_site_symmetry_2
_geom_bond_publ_flag
Zn1 O1 1.9647(14) . ?
Zn1 O2 2.0506(15) . ?
Zn1 N2 2.0955(17) . ?
Zn1 N6 2.0955(17) . ?
Zn1 N4 2.1839(18) . ?
O2 C37 1.285(3) . ?
N6 C24 1.343(3) . ?
N6 N5 1.376(2) . ?
O1 C31 1.317(2) . ?
C6 C7 1.387(3) . ?
C6 C5 1.389(3) . ?
N4 C14 1.339(3) . ?
N4 N3 1.368(2) . ?
N5 C22 1.349(3) . ?
N5 B1 1.547(3) . ?
C24 C23 1.399(3) . ?
C24 C25 1.470(3) . ?
N1 C2 1.351(3) . ?
N1 N2 1.376(2) . ?
N1 B1 1.547(3) . ?
C20 C19 1.380(3) . ?
C20 C15 1.392(3) . ?
N3 C12 1.352(3) . ?
N3 B1 1.545(3) . ?
N2 C4 1.343(3) . ?
C19 C18 1.387(3) . ?
C25 C30 1.387(3) . ?
C25 C26 1.391(3) . ?
C31 C32 1.381(3) . ?
C31 C37 1.442(3) . ?
C7 C8 1.385(3) . ?
C5 C10 1.397(3) . ?
C5 C4 1.476(3) . ?
C11 C12 1.496(3) . ?
C4 C3 1.401(3) . ?
C15 C16 1.394(3) . ?
C15 C14 1.476(3) . ?
C12 C13 1.379(3) . ?
C14 C13 1.400(3) . ?
C22 C23 1.378(3) . ?
C22 C21 1.499(3) . ?
C2 C3 1.382(3) . ?
C2 C1 1.490(3) . ?
C26 C27 1.390(3) . ?
C30 C29 1.386(3) . ?
C37 C36 1.407(3) . ?
C9 C10 1.380(3) . ?
C9 C8 1.383(3) . ?
N7 C35 1.345(3) . ?
N7 C32 1.387(3) . ?
N7 C34 1.472(3) . ?
C16 C17 1.387(3) . ?
C32 C33 1.491(3) . ?
C35 C36 1.362(3) . ?
C18 C17 1.378(3) . ?
C28 C27 1.378(3) . ?
C28 C29 1.380(3) . ?
